data_4349152
loop_
_publ_author_name
'Malischewski, Moritz'
'Peryshkov, Dmitry V.'
'Bukovsky, Eric V.'
'Seppelt, Konrad'
'Strauss, Steven H.'

_publ_section_title
;
 Structures of
 M<sub>2</sub>(SO<sub>2</sub>)<sub>6</sub>B<sub>12</sub>F<sub>12</sub> (M
 = Ag or K) and
 Ag<sub>2</sub>(H<sub>2</sub>O)<sub>4</sub>B<sub>12</sub>F<sub>12</sub>:
 Comparison of the Coordination of SO<sub>2</sub> versus H<sub>2</sub>O
 and of B<sub>12</sub>F<sub>12</sub><sup>2-</sup> versus Other Weakly
 Coordinating Anions to Metal Ions in the Solid State.
;
_journal_issue 23
_journal_name_full 'Inorganic chemistry'
_journal_page_first 12254
_journal_page_last 12262
_journal_paper_doi 10.1021/acs.inorgchem.6b01980
_journal_volume 55
_journal_year 2016
_chemical_formula_moiety K2B12F12*6SO2
_chemical_formula_sum 'C0 H0 B12 F12 K2 O12 S6'
_chemical_formula_weight 820.28
_chemical_name_common dikalium_dodekafluorido_closo_dodekaborate
_chemical_name_systematic dikalium_dodekafluorido_closo_dodekaborate_sulfurdioxide_solvate
_space_group_crystal_system monoclinic
_space_group_IT_number 14
_space_group_name_Hall '-P 2yn'
_space_group_name_H-M_alt 'P 1 21/n 1'
_audit_creation_method SHELXL-2014/7
_cell_angle_alpha 90
_cell_angle_beta 97.339(5)
_cell_angle_gamma 90
_cell_formula_units_Z 2
_cell_length_a 9.377(3)
_cell_length_b 10.327(3)
_cell_length_c 13.725(4)
_cell_measurement_reflns_used 999
_cell_measurement_temperature 143(2)
_cell_measurement_theta_max 21.
_cell_measurement_theta_min 2.1
_cell_volume 1318.2(7)
_computing_structure_refinement 'SHELXL-2014/7 (Sheldrick, 2014)'
_diffrn_ambient_temperature 143(2)
_diffrn_measured_fraction_theta_full 1.000
_diffrn_measured_fraction_theta_max 0.997
_diffrn_measurement_device_type Bruker_CCD
_diffrn_measurement_method omega_scan
_diffrn_radiation_type MoK\a
_diffrn_radiation_wavelength 0.71073
_diffrn_reflns_av_R_equivalents 0.0183
_diffrn_reflns_av_unetI/netI 0.0171
_diffrn_reflns_Laue_measured_fraction_full 1.000
_diffrn_reflns_Laue_measured_fraction_max 0.997
_diffrn_reflns_limit_h_max 9
_diffrn_reflns_limit_h_min -13
_diffrn_reflns_limit_k_max 14
_diffrn_reflns_limit_k_min -14
_diffrn_reflns_limit_l_max 19
_diffrn_reflns_limit_l_min -16
_diffrn_reflns_number 15750
_diffrn_reflns_point_group_measured_fraction_full 1.000
_diffrn_reflns_point_group_measured_fraction_max 0.997
_diffrn_reflns_theta_full 25.242
_diffrn_reflns_theta_max 30.520
_diffrn_reflns_theta_min 2.476
_diffrn_source 'fine-focus sealed tube'
_exptl_absorpt_coefficient_mu 0.968
_exptl_absorpt_correction_T_max 1.000
_exptl_absorpt_correction_T_min 0.810
_exptl_absorpt_correction_type multi-scan
_exptl_absorpt_process_details Bruker_2000_NT_Software_Reference_Manual
_exptl_crystal_colour yellow
_exptl_crystal_density_diffrn 2.067
_exptl_crystal_density_method 'not measured'
_exptl_crystal_description hexagonal
_exptl_crystal_F_000 796
_exptl_crystal_size_max .4
_exptl_crystal_size_mid .4
_exptl_crystal_size_min .4
_refine_diff_density_max 0.642
_refine_diff_density_min -0.767
_refine_diff_density_rms 0.070
_refine_ls_extinction_method none
_refine_ls_goodness_of_fit_ref 1.036
_refine_ls_hydrogen_treatment undef
_refine_ls_matrix_type full
_refine_ls_number_parameters 199
_refine_ls_number_reflns 4028
_refine_ls_number_restraints 0
_refine_ls_restrained_S_all 1.036
_refine_ls_R_factor_all 0.0371
_refine_ls_R_factor_gt 0.0285
_refine_ls_shift/su_max 0.001
_refine_ls_shift/su_mean 0.000
_refine_ls_structure_factor_coef Fsqd
_refine_ls_weighting_details 'w=1/[\s^2^(Fo^2^)+(0.0358P)^2^+0.7703P] where P=(Fo^2^+2Fc^2^)/3'
_refine_ls_weighting_scheme calc
_refine_ls_wR_factor_gt 0.0707
_refine_ls_wR_factor_ref 0.0766
_reflns_Friedel_coverage 0.000
_reflns_number_gt 3370
_reflns_number_total 4028
_reflns_threshold_expression 'I > 2\s(I)'
_cod_data_source_file ic6b01980_si_004.cif
_cod_data_source_block shelx
_cod_original_cell_volume 1318.2(6)
_cod_original_sg_symbol_H-M 'P 21/n'
_cod_database_code 4349152
_shelx_shelxl_version_number 2014/7
_shelx_space_group_comment
;
The symmetry employed for this shelxl refinement is uniquely defined
by the following loop, which should always be used as a source of
symmetry information in preference to the above space-group names.
They are only intended as comments.
;

loop_
_space_group_symop_operation_xyz
'x, y, z'
'-x+1/2, y+1/2, -z+1/2'
'-x, -y, -z'
'x-1/2, -y-1/2, z-1/2'

loop_
_atom_site_label
_atom_site_type_symbol
_atom_site_fract_x
_atom_site_fract_y
_atom_site_fract_z
_atom_site_U_iso_or_equiv
_atom_site_adp_type
_atom_site_occupancy
_atom_site_site_symmetry_order
_atom_site_calc_flag
K K 0.76015(3) 0.95047(3) 0.14956(2) 0.02273(8) Uani 1 1 d
S3 S 0.79951(5) 1.03322(4) -0.12739(3) 0.02961(9) Uani 1 1 d
S2 S 0.99580(5) 0.81529(4) 0.68341(3) 0.03262(10) Uani 1 1 d
S1 S 1.00212(5) 0.77216(4) 0.38497(3) 0.03315(10) Uani 1 1 d
F5 F 0.62563(10) 0.95003(9) 0.30649(6) 0.02707(19) Uani 1 1 d
F6 F 0.83115(9) 0.98348(10) 0.51419(7) 0.0306(2) Uani 1 1 d
F4 F 0.33002(10) 0.81769(9) 0.34813(7) 0.0284(2) Uani 1 1 d
F2 F 0.65656(11) 0.87219(9) 0.68763(6) 0.0297(2) Uani 1 1 d
F1 F 0.63239(11) 0.72956(8) 0.47549(7) 0.0293(2) Uani 1 1 d
F3 F 0.34523(11) 0.77031(9) 0.58502(7) 0.0308(2) Uani 1 1 d
O5 O 0.73545(15) 0.96781(12) -0.05345(9) 0.0372(3) Uani 1 1 d
B1 B 0.57201(17) 0.85013(14) 0.48626(11) 0.0188(3) Uani 1 1 d
B4 B 0.40538(17) 0.89867(15) 0.41699(11) 0.0183(3) Uani 1 1 d
O4 O 1.13188(13) 0.83836(12) 0.73790(10) 0.0354(3) Uani 1 1 d
B5 B 0.57008(16) 0.97265(14) 0.39354(11) 0.0174(3) Uani 1 1 d
O3 O 0.98681(16) 0.70903(13) 0.61593(10) 0.0423(3) Uani 1 1 d
O2 O 0.95520(16) 0.86761(13) 0.31384(10) 0.0435(3) Uani 1 1 d
O6 O 0.94770(16) 1.01274(16) -0.13113(13) 0.0528(4) Uani 1 1 d
B2 B 0.58674(17) 0.92950(15) 0.60356(11) 0.0191(3) Uani 1 1 d
O1 O 0.93126(16) 0.65086(14) 0.37932(11) 0.0453(3) Uani 1 1 d
B6 B 0.68319(16) 0.99139(15) 0.50851(11) 0.0191(3) Uani 1 1 d
B3 B 0.41515(17) 0.87247(14) 0.54664(11) 0.0187(3) Uani 1 1 d

loop_
_atom_site_aniso_label
_atom_site_aniso_U_11
_atom_site_aniso_U_22
_atom_site_aniso_U_33
_atom_site_aniso_U_23
_atom_site_aniso_U_13
_atom_site_aniso_U_12
K 0.02372(15) 0.02392(14) 0.02135(14) -0.00476(11) 0.00601(11) 0.00374(11)
S3 0.0309(2) 0.0350(2) 0.02404(18) 0.00201(15) 0.00776(15) -0.00089(16)
S2 0.0289(2) 0.02937(19) 0.0375(2) -0.00499(16) -0.00380(16) 0.00524(15)
S1 0.0287(2) 0.0303(2) 0.0375(2) 0.00803(16) -0.00710(16) -0.00537(16)
F5 0.0333(5) 0.0309(5) 0.0196(4) -0.0023(3) 0.0131(4) -0.0010(4)
F6 0.0142(4) 0.0426(5) 0.0348(5) -0.0026(4) 0.0022(3) -0.0001(4)
F4 0.0309(5) 0.0301(5) 0.0231(4) -0.0077(4) -0.0009(4) -0.0103(4)
F2 0.0334(5) 0.0342(5) 0.0199(4) 0.0078(4) -0.0031(4) 0.0067(4)
F1 0.0386(5) 0.0193(4) 0.0310(5) 0.0006(3) 0.0080(4) 0.0089(4)
F3 0.0406(5) 0.0225(4) 0.0318(5) 0.0040(4) 0.0143(4) -0.0120(4)
O5 0.0448(7) 0.0369(7) 0.0319(6) -0.0019(5) 0.0130(5) -0.0113(5)
B1 0.0218(7) 0.0168(6) 0.0181(7) 0.0003(5) 0.0039(5) 0.0014(5)
B4 0.0188(7) 0.0196(6) 0.0165(6) -0.0017(5) 0.0019(5) -0.0040(5)
O4 0.0321(6) 0.0317(6) 0.0407(7) -0.0060(5) -0.0021(5) -0.0026(5)
B5 0.0183(7) 0.0192(6) 0.0151(6) 0.0006(5) 0.0039(5) -0.0009(5)
O3 0.0516(8) 0.0344(7) 0.0375(7) -0.0088(5) -0.0074(6) -0.0028(6)
O2 0.0515(8) 0.0377(7) 0.0384(7) 0.0079(6) -0.0050(6) 0.0085(6)
O6 0.0361(8) 0.0556(9) 0.0716(10) -0.0172(8) 0.0260(7) -0.0059(7)
B2 0.0203(7) 0.0208(6) 0.0158(6) 0.0024(5) 0.0010(5) 0.0017(5)
O1 0.0410(8) 0.0373(7) 0.0563(9) 0.0021(6) 0.0012(6) -0.0132(6)
B6 0.0148(6) 0.0224(7) 0.0201(7) -0.0003(5) 0.0020(5) -0.0011(5)
B3 0.0213(7) 0.0173(6) 0.0183(7) 0.0015(5) 0.0051(5) -0.0037(5)

loop_
_atom_type_symbol
_atom_type_description
_atom_type_scat_dispersion_real
_atom_type_scat_dispersion_imag
_atom_type_scat_source
C C 0.0033 0.0016 'International Tables Vol C Tables 4.2.6.8 and 6.1.1.4'
H H 0.0000 0.0000 'International Tables Vol C Tables 4.2.6.8 and 6.1.1.4'
B B 0.0013 0.0007 'International Tables Vol C Tables 4.2.6.8 and 6.1.1.4'
O O 0.0106 0.0060 'International Tables Vol C Tables 4.2.6.8 and 6.1.1.4'
F F 0.0171 0.0103 'International Tables Vol C Tables 4.2.6.8 and 6.1.1.4'
S S 0.1246 0.1234 'International Tables Vol C Tables 4.2.6.8 and 6.1.1.4'
K K 0.2009 0.2494 'International Tables Vol C Tables 4.2.6.8 and 6.1.1.4'

loop_
_geom_angle_atom_site_label_1
_geom_angle_atom_site_label_2
_geom_angle_atom_site_label_3
_geom_angle
_geom_angle_site_symmetry_1
_geom_angle_site_symmetry_3
F3 K F5 118.42(3) 4_675 .
F3 K O1 146.72(4) 4_675 2_655
F5 K O1 75.26(4) . 2_655
F3 K O5 72.84(4) 4_675 .
F5 K O5 146.68(4) . .
O1 K O5 80.58(5) 2_655 .
F3 K O4 140.10(4) 4_675 3_776
F5 K O4 74.09(4) . 3_776
O1 K O4 70.94(4) 2_655 3_776
O5 K O4 118.97(4) . 3_776
F3 K O6 75.14(4) 4_675 3_775
F5 K O6 130.46(4) . 3_775
O1 K O6 120.94(5) 2_655 3_775
O5 K O6 81.84(5) . 3_775
O4 K O6 69.80(4) 3_776 3_775
F3 K O2 79.21(4) 4_675 .
F5 K O2 71.21(4) . .
O1 K O2 133.27(4) 2_655 .
O5 K O2 141.09(4) . .
O4 K O2 69.22(4) 3_776 .
O6 K O2 64.96(5) 3_775 .
F3 K O3 76.27(4) 4_675 4_575
F5 K O3 68.86(4) . 4_575
O1 K O3 82.11(5) 2_655 4_575
O5 K O3 85.51(4) . 4_575
O4 K O3 138.56(4) 3_776 4_575
O6 K O3 151.04(4) 3_775 4_575
O2 K O3 113.72(4) . 4_575
F3 K S2 68.87(3) 4_675 4_575
F5 K S2 60.39(2) . 4_575
O1 K S2 98.00(4) 2_655 4_575
O5 K S2 101.49(3) . 4_575
O4 K S2 134.43(3) 3_776 4_575
O6 K S2 140.75(4) 3_775 4_575
O2 K S2 92.85(4) . 4_575
O3 K S2 20.95(2) 4_575 4_575
O6 S3 O5 117.65(10) . .
O4 S2 O3 116.48(8) . .
O4 S2 K 67.95(6) . 4_676
O3 S2 K 49.23(6) . 4_676
O1 S1 O2 118.40(9) . .
B5 F5 K 168.44(9) . .
B3 F3 K 167.93(9) . 4_576
S3 O5 K 139.73(8) . .
F1 B1 B3 122.43(12) . .
F1 B1 B5 121.76(12) . .
B3 B1 B5 107.63(10) . .
F1 B1 B4 122.38(12) . .
B3 B1 B4 59.90(9) . .
B5 B1 B4 59.83(8) . .
F1 B1 B2 121.39(12) . .
B3 B1 B2 60.05(9) . .
B5 B1 B2 107.87(11) . .
B4 B1 B2 108.04(10) . .
F1 B1 B6 120.83(12) . .
B3 B1 B6 108.03(10) . .
B5 B1 B6 60.04(9) . .
B4 B1 B6 108.09(10) . .
B2 B1 B6 60.03(9) . .
F4 B4 B5 120.78(11) . .
F4 B4 B3 122.91(11) . .
B5 B4 B3 107.92(10) . .
F4 B4 B1 121.77(12) . .
B5 B4 B1 60.07(9) . .
B3 B4 B1 60.03(9) . .
F4 B4 B2 121.04(12) . 3_676
B5 B4 B2 59.80(8) . 3_676
B3 B4 B2 107.86(10) . 3_676
B1 B4 B2 107.95(10) . 3_676
F4 B4 B6 122.40(12) . 3_676
B5 B4 B6 107.72(10) . 3_676
B3 B4 B6 59.98(9) . 3_676
B1 B4 B6 108.00(10) . 3_676
B2 B4 B6 59.89(9) 3_676 3_676
S2 O4 K 131.62(7) . 3_776
F5 B5 B4 120.83(11) . .
F5 B5 B2 121.07(12) . 3_676
B4 B5 B2 60.41(9) . 3_676
F5 B5 B1 121.55(11) . .
B4 B5 B1 60.10(9) . .
B2 B5 B1 108.46(10) 3_676 .
F5 B5 B3 122.01(11) . 3_676
B4 B5 B3 108.44(10) . 3_676
B2 B5 B3 60.14(9) 3_676 3_676
B1 B5 B3 108.12(10) . 3_676
F5 B5 B6 122.14(12) . .
B4 B5 B6 108.33(10) . .
B2 B5 B6 108.33(10) 3_676 .
B1 B5 B6 60.07(9) . .
B3 B5 B6 59.98(9) 3_676 .
S2 O3 K 109.83(7) . 4_676
S1 O2 K 149.99(9) . .
S3 O6 K 163.33(10) . 3_775
F2 B2 B5 121.70(12) . 3_676
F2 B2 B3 121.62(12) . .
B5 B2 B3 60.10(9) 3_676 .
F2 B2 B1 121.73(12) . .
B5 B2 B1 107.96(11) 3_676 .
B3 B2 B1 59.89(9) . .
F2 B2 B6 121.92(12) . .
B5 B2 B6 107.85(10) 3_676 .
B3 B2 B6 107.88(10) . .
B1 B2 B6 59.99(9) . .
F2 B2 B4 121.83(12) . 3_676
B5 B2 B4 59.79(9) 3_676 3_676
B3 B2 B4 107.92(11) . 3_676
B1 B2 B4 108.03(10) . 3_676
B6 B2 B4 60.07(8) . 3_676
S1 O1 K 166.51(9) . 2_645
F6 B6 B3 121.87(12) . 3_676
F6 B6 B5 121.28(12) . .
B3 B6 B5 59.99(9) 3_676 .
F6 B6 B1 121.21(12) . .
B3 B6 B1 107.98(11) 3_676 .
B5 B6 B1 59.89(8) . .
F6 B6 B2 122.19(12) . .
B3 B6 B2 107.80(11) 3_676 .
B5 B6 B2 107.70(11) . .
B1 B6 B2 59.97(9) . .
F6 B6 B4 122.54(12) . 3_676
B3 B6 B4 59.75(9) 3_676 3_676
B5 B6 B4 107.67(11) . 3_676
B1 B6 B4 107.99(10) . 3_676
B2 B6 B4 60.04(9) . 3_676
F3 B3 B4 121.86(12) . .
F3 B3 B1 122.36(12) . .
B4 B3 B1 60.06(9) . .
F3 B3 B6 121.05(12) . 3_676
B4 B3 B6 60.28(9) . 3_676
B1 B3 B6 108.26(10) . 3_676
F3 B3 B5 121.25(11) . 3_676
B4 B3 B5 108.12(10) . 3_676
B1 B3 B5 107.82(10) . 3_676
B6 B3 B5 60.03(9) 3_676 3_676
F3 B3 B2 121.81(12) . .
B4 B3 B2 108.18(10) . .
B1 B3 B2 60.06(9) . .
B6 B3 B2 108.06(10) 3_676 .
B5 B3 B2 59.76(9) 3_676 .

loop_
_geom_bond_atom_site_label_1
_geom_bond_atom_site_label_2
_geom_bond_distance
_geom_bond_site_symmetry_2
K F3 2.6077(11) 4_675
K F5 2.6315(10) .
K O1 2.7349(14) 2_655
K O5 2.7720(15) .
K O4 2.7869(13) 3_776
K O6 2.8089(16) 3_775
K O2 2.8474(14) .
K O3 3.0321(16) 4_575
K S2 3.7665(9) 4_575
S3 O6 1.4129(15) .
S3 O5 1.4153(13) .
S2 O4 1.4145(13) .
S2 O3 1.4314(14) .
S2 K 3.7665(9) 4_676
S1 O1 1.4155(14) .
S1 O2 1.4173(14) .
F5 B5 1.3828(16) .
F6 B6 1.3820(18) .
F4 B4 1.3862(17) .
F2 B2 1.3847(17) .
F1 B1 1.3835(17) .
F3 B3 1.3815(16) .
F3 K 2.6077(10) 4_576
B1 B3 1.793(2) .
B1 B5 1.793(2) .
B1 B4 1.794(2) .
B1 B2 1.796(2) .
B1 B6 1.796(2) .
B4 B5 1.789(2) .
B4 B3 1.791(2) .
B4 B2 1.800(2) 3_676
B4 B6 1.800(2) 3_676
O4 K 2.7869(13) 3_776
B5 B2 1.789(2) 3_676
B5 B3 1.795(2) 3_676
B5 B6 1.796(2) .
O3 K 3.0321(16) 4_676
O6 K 2.8089(16) 3_775
B2 B5 1.789(2) 3_676
B2 B3 1.796(2) .
B2 B6 1.797(2) .
B2 B4 1.800(2) 3_676
O1 K 2.7349(14) 2_645
B6 B3 1.795(2) 3_676
B6 B4 1.800(2) 3_676
B3 B6 1.795(2) 3_676
B3 B5 1.795(2) 3_676
